data_7239702
loop_
_publ_author_name
'Flores, Linda'
'L\'opez Duarte, Ismael'
'G\'omez-Lor, Berta'
'Gutierrez-Puebla, Enrique'
'Hennrich, Gunther'

_publ_section_title
;
 Supramolecular synthesis with N-hetero-tolanes: liquid crystals and
 hydrogen-bonded and halogen-bonded co-crystals
;
_journal_issue 3
_journal_name_full CrystEngComm
_journal_page_first 416
_journal_page_last 419
_journal_paper_doi 10.1039/C9CE01551E
_journal_volume 22
_journal_year 2020
_chemical_formula_moiety 'C3 F2 I, C18 H19 N'
_chemical_formula_sum 'C21 H19 F2 I N'
_chemical_formula_weight 450.27
_space_group_crystal_system monoclinic
_space_group_IT_number 14
_space_group_name_Hall '-P 2ybc'
_space_group_name_H-M_alt 'P 1 21/c 1'
_atom_sites_solution_hydrogens geom
_audit_block_doi 10.5517/ccdc.csd.cc20x59f
_audit_creation_date 2019-11-14
_audit_creation_method
;
Olex2 1.2
(compiled May 18 2018 14:05:52 for OlexSys, GUI svn.r5506)
;
_audit_update_record
;
2019-11-19 deposited with the CCDC.	2019-12-03 downloaded from the CCDC.
;
_cell_angle_alpha 90
_cell_angle_beta 91.972(3)
_cell_angle_gamma 90
_cell_formula_units_Z 4
_cell_length_a 5.8479(3)
_cell_length_b 8.0949(4)
_cell_length_c 40.0427(14)
_cell_measurement_reflns_used 4731
_cell_measurement_temperature 250
_cell_measurement_theta_max 65.58
_cell_measurement_theta_min 2.21
_cell_volume 1894.43(15)
_computing_cell_refinement 'SAINT V8.38A (?, 2016)'
_computing_data_reduction 'SAINT V8.38A (?, 2016)'
_computing_molecular_graphics 'Olex2 (Dolomanov et al., 2009)'
_computing_publication_material 'Olex2 (Dolomanov et al., 2009)'
_computing_structure_refinement 'ShelXL (Sheldrick, 2015)'
_diffrn_ambient_temperature 250.0
_diffrn_detector_area_resol_mean 7.9
_diffrn_detector_type 'area detector'
_diffrn_measured_fraction_theta_full 0.929
_diffrn_measured_fraction_theta_max 0.929
_diffrn_measurement_device 'four-circle diffractometer'
_diffrn_measurement_device_type 'Bruker X8'
_diffrn_measurement_method '\f and \w scans'
_diffrn_radiation_type CuK\a
_diffrn_radiation_wavelength 1.54178
_diffrn_reflns_av_R_equivalents 0.1156
_diffrn_reflns_av_unetI/netI 0.1360
_diffrn_reflns_Laue_measured_fraction_full 0.929
_diffrn_reflns_Laue_measured_fraction_max 0.929
_diffrn_reflns_limit_h_max 6
_diffrn_reflns_limit_h_min -6
_diffrn_reflns_limit_k_max 9
_diffrn_reflns_limit_k_min -8
_diffrn_reflns_limit_l_max 47
_diffrn_reflns_limit_l_min -40
_diffrn_reflns_number 13174
_diffrn_reflns_point_group_measured_fraction_full 0.929
_diffrn_reflns_point_group_measured_fraction_max 0.929
_diffrn_reflns_theta_full 65.075
_diffrn_reflns_theta_max 65.075
_diffrn_reflns_theta_min 2.208
_diffrn_standards_number 0
_exptl_absorpt_coefficient_mu 13.465
_exptl_absorpt_correction_T_max 0.4681
_exptl_absorpt_correction_T_min 0.2739
_exptl_absorpt_correction_type multi-scan
_exptl_absorpt_process_details 'SADABS-2016/2 (Bruker,2016)'
_exptl_crystal_colour colourless
_exptl_crystal_colour_primary colourless
_exptl_crystal_density_diffrn 1.579
_exptl_crystal_description plate
_exptl_crystal_F_000 892
_exptl_crystal_size_max 0.16
_exptl_crystal_size_mid 0.12
_exptl_crystal_size_min 0.08
_refine_diff_density_max 1.075
_refine_diff_density_min -1.937
_refine_diff_density_rms 0.157
_refine_ls_extinction_method none
_refine_ls_goodness_of_fit_ref 1.295
_refine_ls_hydrogen_treatment constr
_refine_ls_matrix_type full
_refine_ls_number_parameters 227
_refine_ls_number_reflns 3002
_refine_ls_number_restraints 0
_refine_ls_restrained_S_all 1.295
_refine_ls_R_factor_all 0.1006
_refine_ls_R_factor_gt 0.0901
_refine_ls_shift/su_max 0.001
_refine_ls_shift/su_mean 0.000
_refine_ls_structure_factor_coef Fsqd
_refine_ls_weighting_details 'w=1/[\s^2^(Fo^2^)+13.6308P] where P=(Fo^2^+2Fc^2^)/3'
_refine_ls_weighting_scheme calc
_refine_ls_wR_factor_gt 0.2172
_refine_ls_wR_factor_ref 0.2224
_reflns_Friedel_coverage 0.000
_reflns_number_gt 2668
_reflns_number_total 3002
_reflns_threshold_expression 'I > 2\s(I)'
_cod_data_source_file c9ce01551e2.cif
_cod_data_source_block 1xdiiodox1
_cod_depositor_comments
;Adding full bibliography for 7239700--7239703.cif.

 Adding full bibliography for 7239700--7239703.cif.
;
_cod_database_code 7239702
_shelx_shelxl_version_number 2018/3
_shelx_space_group_comment
;
The symmetry employed for this shelxl refinement is uniquely defined
by the following loop, which should always be used as a source of
symmetry information in preference to the above space-group names.
They are only intended as comments.
;
_shelx_estimated_absorpt_t_max 0.412
_shelx_estimated_absorpt_t_min 0.222
_olex2_refinement_description
;
1. Fixed Uiso
 At 1.2 times of:
  All C(H) groups, All C(H,H) groups
 At 1.5 times of:
  All C(H,H,H) groups
2. Rigid bond restraints
 C00B
 with sigma for 1-2 distances of 0.01 and sigma for 1-3 distances of 0.01
3.a Secondary CH2 refined with riding coordinates:
 C009(H00A,H00B), C00I(H00G,H00I), C00N(H00N,H00O), C00P(H00Q,H00R)
3.b Aromatic/amide H refined with riding coordinates:
 C007(H007), C00A(H00C), C00D(H00D), C00E(H00E), C00F(H00F), C00H(H00H),
 C00M(H00M), C00O(H00P)
3.c Idealised Me refined as rotating group:
 C00L(H00J,H00K,H00L)
;
_olex2_submission_special_instructions 'No special instructions were received'

loop_
_space_group_symop_operation_xyz
'x, y, z'
'-x, y+1/2, -z+1/2'
'-x, -y, -z'
'x, -y-1/2, z-1/2'

loop_
_atom_site_label
_atom_site_type_symbol
_atom_site_fract_x
_atom_site_fract_y
_atom_site_fract_z
_atom_site_U_iso_or_equiv
_atom_site_adp_type
_atom_site_occupancy
_atom_site_site_symmetry_order
_atom_site_calc_flag
_atom_site_refinement_flags_posn
_atom_site_refinement_flags_adp
I001 I 0.86637(15) 0.39404(10) 0.58184(2) 0.0343(3) Uani 1 1 d . .
F002 F 1.3960(13) 0.6563(9) 0.48870(18) 0.0351(17) Uani 1 1 d . .
F003 F 1.2991(13) 0.5701(9) 0.55070(18) 0.0390(18) Uani 1 1 d . .
N004 N 0.686(2) 0.3438(14) 0.6472(3) 0.036(3) Uani 1 1 d . .
C005 C 0.949(2) 0.4555(14) 0.5334(3) 0.024(2) Uani 1 1 d . .
C006 C -0.160(2) 0.3438(14) 0.8504(3) 0.026(3) Uani 1 1 d . .
C007 C 0.768(2) 0.2721(17) 0.6753(3) 0.035(3) Uani 1 1 d . .
H007 H 0.912608 0.221805 0.675122 0.042 Uiso 1 1 calc R .
C008 C 0.305(2) 0.3525(16) 0.7354(3) 0.035(3) Uani 1 1 d . .
C009 C -0.670(2) 0.4186(17) 0.9330(4) 0.038(3) Uani 1 1 d . .
H00A H -0.653883 0.301664 0.927244 0.045 Uiso 1 1 calc R .
H00B H -0.770811 0.469635 0.915895 0.045 Uiso 1 1 calc R .
C00A C -0.140(2) 0.4268(16) 0.7920(3) 0.035(3) Uani 1 1 d . .
H00C H -0.205638 0.480817 0.773189 0.042 Uiso 1 1 calc R .
C00B C 0.438(2) 0.3510(13) 0.7055(3) 0.027(3) Uani 1 1 d . U
C00C C 1.199(2) 0.5773(13) 0.4941(3) 0.025(3) Uani 1 1 d . .
C00D C 0.165(2) 0.2671(19) 0.8180(3) 0.036(3) Uani 1 1 d . .
H00D H 0.309083 0.215696 0.816950 0.044 Uiso 1 1 calc R .
C00E C 0.353(2) 0.4265(17) 0.6763(3) 0.036(3) Uani 1 1 d . .
H00E H 0.211786 0.482480 0.675757 0.043 Uiso 1 1 calc R .
C00F C 0.648(2) 0.2687(16) 0.7048(3) 0.034(3) Uani 1 1 d . .
H00F H 0.707110 0.212640 0.723784 0.041 Uiso 1 1 calc R .
C00G C 0.073(2) 0.3481(16) 0.7896(3) 0.035(3) Uani 1 1 d . .
C00H C 0.485(3) 0.4157(17) 0.6477(3) 0.039(3) Uani 1 1 d . .
H00H H 0.425270 0.462834 0.627771 0.047 Uiso 1 1 calc R .
C00I C -0.442(2) 0.498(2) 0.9321(4) 0.043(4) Uani 1 1 d . .
H00G H -0.337269 0.438235 0.947384 0.051 Uiso 1 1 calc R .
H00I H -0.455536 0.611079 0.940569 0.051 Uiso 1 1 calc R .
C00J C 0.200(2) 0.3515(19) 0.7597(4) 0.042(3) Uani 1 1 d . .
C00K C 1.150(2) 0.5316(16) 0.5260(3) 0.028(3) Uani 1 1 d . .
C00L C -0.782(3) 0.4308(19) 0.9661(4) 0.047(4) Uani 1 1 d . .
H00J H -0.926318 0.371661 0.965071 0.070 Uiso 1 1 calc GR .
H00K H -0.809554 0.545988 0.971353 0.070 Uiso 1 1 calc GR .
H00L H -0.682429 0.382655 0.983407 0.070 Uiso 1 1 calc GR .
C00M C -0.254(2) 0.4256(18) 0.8216(4) 0.040(3) Uani 1 1 d . .
H00M H -0.396042 0.479676 0.822802 0.048 Uiso 1 1 calc R .
C00N C -0.336(2) 0.5049(17) 0.8976(3) 0.037(3) Uani 1 1 d . .
H00N H -0.439875 0.566197 0.882290 0.045 Uiso 1 1 calc R .
H00O H -0.192187 0.566262 0.899471 0.045 Uiso 1 1 calc R .
C00O C 0.047(2) 0.2616(17) 0.8478(3) 0.036(3) Uani 1 1 d . .
H00P H 0.108780 0.201951 0.866130 0.044 Uiso 1 1 calc R .
C00P C -0.291(3) 0.3386(19) 0.8827(3) 0.042(3) Uani 1 1 d . .
H00Q H -0.437297 0.282686 0.878257 0.050 Uiso 1 1 calc R .
H00R H -0.203176 0.272436 0.899131 0.050 Uiso 1 1 calc R .

loop_
_atom_site_aniso_label
_atom_site_aniso_U_11
_atom_site_aniso_U_22
_atom_site_aniso_U_33
_atom_site_aniso_U_23
_atom_site_aniso_U_13
_atom_site_aniso_U_12
I001 0.0408(5) 0.0346(5) 0.0278(5) 0.0028(3) 0.0034(3) -0.0004(4)
F002 0.031(4) 0.036(4) 0.038(4) 0.003(3) 0.000(3) -0.012(3)
F003 0.040(4) 0.041(5) 0.035(4) -0.004(3) -0.005(3) -0.006(4)
N004 0.046(7) 0.032(6) 0.028(6) 0.008(4) 0.002(5) -0.008(5)
C005 0.032(7) 0.014(6) 0.025(6) 0.004(4) 0.000(5) 0.004(5)
C006 0.025(6) 0.014(6) 0.040(7) -0.003(4) 0.000(5) -0.001(5)
C007 0.028(7) 0.030(8) 0.048(8) 0.004(5) 0.011(6) 0.000(6)
C008 0.037(7) 0.024(7) 0.045(8) -0.002(5) 0.001(6) -0.008(6)
C009 0.025(7) 0.025(8) 0.063(9) -0.006(6) 0.004(6) 0.001(6)
C00A 0.039(8) 0.030(8) 0.035(7) 0.004(5) 0.001(5) -0.012(6)
C00B 0.029(6) 0.006(6) 0.047(8) -0.002(4) 0.000(5) -0.010(5)
C00C 0.035(7) 0.005(6) 0.034(7) -0.001(4) 0.003(5) 0.003(5)
C00D 0.021(6) 0.057(10) 0.031(7) -0.001(6) 0.003(5) 0.000(6)
C00E 0.030(7) 0.034(8) 0.043(8) 0.007(5) 0.001(6) -0.001(6)
C00F 0.037(7) 0.024(7) 0.042(8) 0.007(5) 0.001(6) 0.003(6)
C00G 0.043(8) 0.026(7) 0.036(7) 0.004(5) 0.016(6) -0.002(6)
C00H 0.042(8) 0.035(8) 0.039(8) 0.010(6) 0.001(6) -0.008(7)
C00I 0.024(7) 0.050(10) 0.053(9) -0.016(7) -0.004(6) 0.015(7)
C00J 0.034(8) 0.054(10) 0.039(8) 0.004(6) 0.009(6) -0.006(7)
C00K 0.025(6) 0.037(7) 0.022(6) -0.008(5) -0.004(5) -0.002(6)
C00L 0.037(8) 0.040(10) 0.064(10) 0.000(7) 0.011(7) 0.003(7)
C00M 0.033(7) 0.041(9) 0.046(9) 0.009(6) 0.003(6) 0.011(7)
C00N 0.036(7) 0.031(8) 0.045(8) -0.008(6) 0.007(6) -0.001(6)
C00O 0.027(7) 0.039(8) 0.043(8) 0.005(6) 0.000(5) 0.003(6)
C00P 0.044(8) 0.045(9) 0.036(8) 0.002(6) 0.009(6) -0.001(7)

loop_
_atom_type_symbol
_atom_type_description
_atom_type_scat_dispersion_real
_atom_type_scat_dispersion_imag
_atom_type_scat_source
C C 0.0181 0.0091 'International Tables Vol C Tables 4.2.6.8 and 6.1.1.4'
H H 0.0000 0.0000 'International Tables Vol C Tables 4.2.6.8 and 6.1.1.4'
F F 0.0727 0.0534 'International Tables Vol C Tables 4.2.6.8 and 6.1.1.4'
I I -0.3257 6.8362 'International Tables Vol C Tables 4.2.6.8 and 6.1.1.4'
N N 0.0311 0.0180 'International Tables Vol C Tables 4.2.6.8 and 6.1.1.4'

loop_
_geom_angle_atom_site_label_1
_geom_angle_atom_site_label_2
_geom_angle_atom_site_label_3
_geom_angle
_geom_angle_site_symmetry_1
_geom_angle_site_symmetry_3
C00H N004 C007 118.2(12) . .
C00C C005 I001 122.2(9) 3_766 .
C00K C005 I001 122.5(8) . .
C00K C005 C00C 115.3(11) . 3_766
C00M C006 C00P 120.6(12) . .
C00O C006 C00M 118.3(12) . .
C00O C006 C00P 121.0(12) . .
N004 C007 H007 118.5 . .
N004 C007 C00F 123.1(13) . .
C00F C007 H007 118.5 . .
C00J C008 C00B 178.7(16) . .
H00A C009 H00B 107.6 . .
C00I C009 H00A 108.7 . .
C00I C009 H00B 108.7 . .
C00I C009 C00L 114.4(12) . .
C00L C009 H00A 108.7 . .
C00L C009 H00B 108.7 . .
C00G C00A H00C 119.6 . .
C00M C00A H00C 119.6 . .
C00M C00A C00G 120.7(12) . .
C00E C00B C008 120.1(12) . .
C00E C00B C00F 118.8(12) . .
C00F C00B C008 121.1(12) . .
F002 C00C C005 118.2(10) . 3_766
F002 C00C C00K 119.3(10) . .
C00K C00C C005 122.5(12) . 3_766
C00G C00D H00D 119.4 . .
C00O C00D H00D 119.4 . .
C00O C00D C00G 121.2(12) . .
C00B C00E H00E 121.1 . .
C00B C00E C00H 117.7(13) . .
C00H C00E H00E 121.1 . .
C007 C00F C00B 118.3(12) . .
C007 C00F H00F 120.9 . .
C00B C00F H00F 120.9 . .
C00A C00G C00D 118.3(12) . .
C00A C00G C00J 122.5(13) . .
C00D C00G C00J 119.2(13) . .
N004 C00H C00E 123.9(12) . .
N004 C00H H00H 118.0 . .
C00E C00H H00H 118.0 . .
C009 C00I H00G 108.4 . .
C009 C00I H00I 108.4 . .
C009 C00I C00N 115.4(12) . .
H00G C00I H00I 107.5 . .
C00N C00I H00G 108.4 . .
C00N C00I H00I 108.4 . .
C008 C00J C00G 179.3(17) . .
F003 C00K C005 119.3(11) . .
F003 C00K C00C 118.5(11) . .
C00C C00K C005 122.2(11) . .
C009 C00L H00J 109.5 . .
C009 C00L H00K 109.5 . .
C009 C00L H00L 109.5 . .
H00J C00L H00K 109.5 . .
H00J C00L H00L 109.5 . .
H00K C00L H00L 109.5 . .
C006 C00M H00M 119.5 . .
C00A C00M C006 121.0(13) . .
C00A C00M H00M 119.5 . .
C00I C00N H00N 108.7 . .
C00I C00N H00O 108.7 . .
H00N C00N H00O 107.6 . .
C00P C00N C00I 114.1(12) . .
C00P C00N H00N 108.7 . .
C00P C00N H00O 108.7 . .
C006 C00O C00D 120.4(12) . .
C006 C00O H00P 119.8 . .
C00D C00O H00P 119.8 . .
C006 C00P H00Q 108.6 . .
C006 C00P H00R 108.6 . .
C00N C00P C006 114.5(12) . .
C00N C00P H00Q 108.6 . .
C00N C00P H00R 108.6 . .
H00Q C00P H00R 107.6 . .

loop_
_geom_bond_atom_site_label_1
_geom_bond_atom_site_label_2
_geom_bond_distance
_geom_bond_site_symmetry_2
I001 C005 2.077(11) .
F002 C00C 1.341(15) .
F003 C00K 1.333(14) .
N004 C007 1.341(17) .
N004 C00H 1.315(19) .
C005 C00C 1.401(17) 3_766
C005 C00K 1.371(18) .
C006 C00M 1.423(18) .
C006 C00O 1.392(19) .
C006 C00P 1.523(18) .
C007 H007 0.9400 .
C007 C00F 1.395(19) .
C008 C00B 1.449(19) .
C008 C00J 1.17(2) .
C009 H00A 0.9800 .
C009 H00B 0.9800 .
C009 C00I 1.48(2) .
C009 C00L 1.50(2) .
C00A H00C 0.9400 .
C00A C00G 1.40(2) .
C00A C00M 1.38(2) .
C00B C00E 1.396(18) .
C00B C00F 1.399(19) .
C00C C00K 1.368(18) .
C00D H00D 0.9400 .
C00D C00G 1.405(19) .
C00D C00O 1.399(19) .
C00E H00E 0.9400 .
C00E C00H 1.40(2) .
C00F H00F 0.9400 .
C00G C00J 1.431(19) .
C00H H00H 0.9400 .
C00I H00G 0.9800 .
C00I H00I 0.9800 .
C00I C00N 1.54(2) .
C00L H00J 0.9700 .
C00L H00K 0.9700 .
C00L H00L 0.9700 .
C00M H00M 0.9400 .
C00N H00N 0.9800 .
C00N H00O 0.9800 .
C00N C00P 1.50(2) .
C00O H00P 0.9400 .
C00P H00Q 0.9800 .
C00P H00R 0.9800 .
